data_1538119
loop_
_publ_author_name
'Gladyshevskii, E.I.'

_publ_section_title
;
 Crystal structure of the digermanide of rare earth elements
;
_journal_name_full
;
Journal of Structural Chemistry (USSR) (= Zhurnal Strukturnoi Khimii)
;
_journal_page_first 523
_journal_page_last 529
_journal_volume 5
_journal_year 1964
_chemical_formula_sum 'Ge1.5 Tm'
_chemical_name_systematic '(Tm2 Ge3)0.5'
_space_group_IT_number 191
_symmetry_space_group_name_Hall '-P 6 2'
_symmetry_space_group_name_H-M 'P 6/m m m'
_cell_angle_alpha 90
_cell_angle_beta 90
_cell_angle_gamma 120
_cell_formula_units_Z 1
_cell_length_a 3.88
_cell_length_b 3.88
_cell_length_c 4.07
_cell_volume 53.063
_citation_journal_id_ASTM JSTCAM
_cod_data_source_file Gladyshevskii_JSTCAM_1964_63.cif
_cod_data_source_block Ge1.5Tm1
_cod_original_cell_volume 53.0626
_cod_original_formula_sum 'Ge1.5 Tm1'
_cod_database_code 1538119

loop_
_symmetry_equiv_pos_as_xyz
x,y,z
x-y,x,z
-y,x-y,z
-x,-y,z
-x+y,-x,z
y,-x+y,z
-y,-x,-z
x-y,-y,-z
x,x-y,-z
y,x,-z
-x+y,y,-z
-x,-x+y,-z
-x,-y,-z
-x+y,-x,-z
y,-x+y,-z
x,y,-z
x-y,x,-z
-y,x-y,-z
y,x,z
-x+y,y,z
-x,-x+y,z
-y,-x,z
x-y,-y,z
x,x-y,z

loop_
_atom_site_label
_atom_site_type_symbol
_atom_site_fract_x
_atom_site_fract_y
_atom_site_fract_z
_atom_site_occupancy
_atom_site_U_iso_or_equiv
Tm1 Tm 0 0 0 1 0.0
Ge1 Ge 0.3333 0.6667 0.5 0.75 0.0
